data_2222029
loop_
_publ_author_name
'Li, Xun'
'Xie, Dan'
'Xiao, Zhi-Hong'
'Li, Chang-Zhu'

_publ_section_title
;
 2-(Benzenesulfonamido)pyridinium perchlorate
;
_journal_coeditor_code HB2972
_journal_issue 6
_journal_name_full 'Acta Crystallographica Section E'
_journal_page_first o1430
_journal_paper_doi 10.1107/S1600536809019205
_journal_volume 65
_journal_year 2009
_chemical_formula_iupac 'C11 H11 N2 O2 S +, Cl O4 -'
_chemical_formula_moiety 'C11 H11 N2 O2 S +, Cl O4 -'
_chemical_formula_sum 'C11 H11 Cl N2 O6 S'
_chemical_formula_weight 334.73
_chemical_name_systematic
;
2-(Benzenesulfonamido)pyridinium perchlorate
;
_space_group_IT_number 2
_symmetry_cell_setting triclinic
_symmetry_space_group_name_Hall '-P 1'
_symmetry_space_group_name_H-M 'P -1'
_atom_sites_solution_hydrogens geom
_atom_sites_solution_primary direct
_atom_sites_solution_secondary difmap
_cell_angle_alpha 83.21(3)
_cell_angle_beta 83.70(3)
_cell_angle_gamma 73.84(3)
_cell_formula_units_Z 2
_cell_length_a 5.6594(11)
_cell_length_b 7.5996(15)
_cell_length_c 16.157(3)
_cell_measurement_reflns_used 2172
_cell_measurement_temperature 113(2)
_cell_measurement_theta_max 27.880
_cell_measurement_theta_min 2.802
_cell_volume 660.6(2)
_computing_cell_refinement 'CrystalClear (Rigaku/MSC, 2005)'
_computing_data_collection 'CrystalClear (Rigaku/MSC, 2005)'
_computing_data_reduction 'CrystalClear (Rigaku/MSC, 2005)'
_computing_molecular_graphics 'SHELXTL (Sheldrick, 2008)'
_computing_publication_material 'CrystalStructure (Rigaku/MSC, 2005)'
_computing_structure_refinement 'SHELXL97 (Sheldrick, 2008)'
_computing_structure_solution 'SHELXS97 (Sheldrick, 2008)'
_diffrn_ambient_temperature 113(2)
_diffrn_detector_area_resol_mean 7.31
_diffrn_measured_fraction_theta_full 0.973
_diffrn_measured_fraction_theta_max 0.966
_diffrn_measurement_device_type 'Rigaku Saturn CCD'
_diffrn_measurement_method '\w and \f'
_diffrn_radiation_monochromator confocal
_diffrn_radiation_source 'rotating anode'
_diffrn_radiation_type MoK\a
_diffrn_radiation_wavelength 0.71073
_diffrn_reflns_av_R_equivalents 0.0244
_diffrn_reflns_av_sigmaI/netI 0.0482
_diffrn_reflns_limit_h_max 7
_diffrn_reflns_limit_h_min -7
_diffrn_reflns_limit_k_max 9
_diffrn_reflns_limit_k_min -7
_diffrn_reflns_limit_l_max 21
_diffrn_reflns_limit_l_min -19
_diffrn_reflns_number 5339
_diffrn_reflns_theta_full 25.00
_diffrn_reflns_theta_max 27.88
_diffrn_reflns_theta_min 2.80
_diffrn_standards_decay_% 0
_diffrn_standards_interval_count 0
_diffrn_standards_interval_time 0
_diffrn_standards_number 0
_exptl_absorpt_coefficient_mu 0.478
_exptl_absorpt_correction_T_max 0.963
_exptl_absorpt_correction_T_min 0.911
_exptl_absorpt_correction_type multi-scan
_exptl_absorpt_process_details '(CrystalClear; Rigaku/MSC, 2005)'
_exptl_crystal_colour colourless
_exptl_crystal_density_diffrn 1.683
_exptl_crystal_density_method 'not measured'
_exptl_crystal_description needle
_exptl_crystal_F_000 344
_exptl_crystal_size_max 0.20
_exptl_crystal_size_mid 0.10
_exptl_crystal_size_min 0.08
_refine_diff_density_max 0.317
_refine_diff_density_min -0.417
_refine_ls_extinction_method none
_refine_ls_goodness_of_fit_ref 1.066
_refine_ls_hydrogen_treatment mixed
_refine_ls_matrix_type full
_refine_ls_number_parameters 198
_refine_ls_number_reflns 3051
_refine_ls_number_restraints 0
_refine_ls_restrained_S_all 1.066
_refine_ls_R_factor_all 0.0413
_refine_ls_R_factor_gt 0.0339
_refine_ls_shift/su_max 0.001
_refine_ls_shift/su_mean 0.000
_refine_ls_structure_factor_coef Fsqd
_refine_ls_weighting_details 'calc w=1/[\s^2^(Fo^2^)+(0.0383P)^2^+0.3333P] where P=(Fo^2^+2Fc^2^)/3'
_refine_ls_weighting_scheme calc
_refine_ls_wR_factor_gt 0.0902
_refine_ls_wR_factor_ref 0.0924
_reflns_number_gt 2473
_reflns_number_total 3051
_reflns_threshold_expression I>2\s(I)
_cod_data_source_file hb2972.cif
_cod_data_source_block I
_cod_depositor_comments
;
The following automatic conversions were performed:
'_symmetry_cell_setting' value 'Triclinic' changed to 'triclinic'
according to '/home/saulius/struct/CIF-dictionaries/cif_core.dic'
dictionary named 'cif_core.dic' version 2.4.1 from 2010-06-29.

Automatic conversion script
Id: cif_fix_enum 1527 2010-12-29 10:47:43Z saulius 

The following automatic conversions were performed:

'_symmetry_cell_setting' value 'Triclinic' changed to 'triclinic'
according to /home/saulius/struct/CIF-dictionaries/cif_core.dic
dictionary named 'cif_core.dic' version 2.4.1 from 2010-06-29.

Automatic conversion script
Id: cif_fix_values 1715 2011-07-08 13:25:40Z adriana 
;
_cod_database_code 2222029
_cod_database_fobs_code 2222029

loop_
_symmetry_equiv_pos_as_xyz
'x, y, z'
'-x, -y, -z'

loop_
_atom_site_type_symbol
_atom_site_label
_atom_site_fract_x
_atom_site_fract_y
_atom_site_fract_z
_atom_site_U_iso_or_equiv
_atom_site_adp_type
_atom_site_calc_flag
_atom_site_refinement_flags
_atom_site_occupancy
_atom_site_disorder_assembly
_atom_site_disorder_group
S S1 0.22811(8) 0.24398(6) 0.16564(3) 0.01285(12) Uani d . 1 . .
O O1 0.3752(3) 0.36817(19) 0.13565(8) 0.0188(3) Uani d . 1 . .
O O2 -0.0260(2) 0.2927(2) 0.14890(8) 0.0195(3) Uani d . 1 . .
N N1 0.5339(3) 0.3703(2) 0.28668(10) 0.0146(3) Uani d . 1 . .
N N2 0.2351(3) 0.2162(2) 0.26820(9) 0.0142(3) Uani d . 1 . .
C C1 0.6774(3) 0.4261(3) 0.33434(12) 0.0178(4) Uani d . 1 . .
H H1 0.7775 0.5030 0.3096 0.021 Uiso calc R 1 . .
C C2 0.6782(4) 0.3717(3) 0.41768(12) 0.0202(4) Uani d . 1 . .
H H2 0.7815 0.4072 0.4513 0.024 Uiso calc R 1 . .
C C3 0.5244(4) 0.2628(3) 0.45284(12) 0.0214(4) Uani d . 1 . .
H H3 0.5208 0.2255 0.5111 0.026 Uiso calc R 1 . .
C C4 0.3781(4) 0.2091(3) 0.40365(11) 0.0167(4) Uani d . 1 . .
H H4 0.2729 0.1353 0.4276 0.020 Uiso calc R 1 . .
C C5 0.3861(3) 0.2644(3) 0.31822(11) 0.0133(4) Uani d . 1 . .
C C6 0.3713(3) 0.0251(2) 0.13242(11) 0.0122(3) Uani d . 1 . .
C C7 0.6069(3) -0.0679(3) 0.15558(11) 0.0167(4) Uani d . 1 . .
H H7 0.6874 -0.0172 0.1915 0.020 Uiso calc R 1 . .
C C8 0.7216(4) -0.2369(3) 0.12480(11) 0.0185(4) Uani d . 1 . .
H H8 0.8823 -0.3031 0.1397 0.022 Uiso calc R 1 . .
C C9 0.6018(4) -0.3089(3) 0.07244(12) 0.0179(4) Uani d . 1 . .
H H9 0.6818 -0.4241 0.0514 0.021 Uiso calc R 1 . .
C C10 0.3665(4) -0.2150(3) 0.05020(12) 0.0193(4) Uani d . 1 . .
H H10 0.2865 -0.2659 0.0142 0.023 Uiso calc R 1 . .
C C11 0.2487(3) -0.0472(3) 0.08060(11) 0.0157(4) Uani d . 1 . .
H H11 0.0869 0.0175 0.0663 0.019 Uiso calc R 1 . .
H H1A 0.536(4) 0.398(3) 0.2358(15) 0.022(6) Uiso d . 1 . .
H H2A 0.152(4) 0.150(3) 0.2905(14) 0.019(6) Uiso d . 1 . .
Cl Cl1 0.06395(8) -0.20083(6) 0.34300(3) 0.01538(12) Uani d . 1 . .
O O3 0.0680(3) -0.3209(2) 0.28027(10) 0.0267(3) Uani d . 1 . .
O O4 -0.0763(2) -0.01507(19) 0.31513(9) 0.0209(3) Uani d . 1 . .
O O5 0.3112(3) -0.1954(2) 0.35352(9) 0.0243(3) Uani d . 1 . .
O O6 -0.0508(3) -0.2619(3) 0.42029(10) 0.0415(5) Uani d . 1 . .

loop_
_atom_site_aniso_label
_atom_site_aniso_U_11
_atom_site_aniso_U_22
_atom_site_aniso_U_33
_atom_site_aniso_U_12
_atom_site_aniso_U_13
_atom_site_aniso_U_23
S1 0.0155(2) 0.0101(2) 0.0123(2) -0.00192(17) -0.00278(15) -0.00055(15)
O1 0.0296(8) 0.0140(7) 0.0144(6) -0.0102(6) -0.0003(5) 0.0011(5)
O2 0.0169(7) 0.0168(7) 0.0220(7) 0.0020(6) -0.0067(5) -0.0018(5)
N1 0.0152(8) 0.0138(8) 0.0152(8) -0.0041(6) -0.0009(6) -0.0024(6)
N2 0.0156(8) 0.0148(8) 0.0139(7) -0.0075(7) 0.0006(6) -0.0008(6)
C1 0.0127(9) 0.0145(10) 0.0268(10) -0.0023(7) -0.0014(7) -0.0081(8)
C2 0.0169(9) 0.0203(10) 0.0245(10) -0.0014(8) -0.0065(7) -0.0104(8)
C3 0.0230(10) 0.0221(11) 0.0165(9) 0.0006(9) -0.0036(7) -0.0052(8)
C4 0.0190(9) 0.0148(10) 0.0152(8) -0.0032(8) 0.0002(7) -0.0017(7)
C5 0.0122(8) 0.0097(9) 0.0166(8) 0.0003(7) -0.0012(6) -0.0029(7)
C6 0.0149(9) 0.0099(9) 0.0119(8) -0.0035(7) -0.0007(6) -0.0004(6)
C7 0.0171(9) 0.0160(10) 0.0173(9) -0.0032(8) -0.0056(7) -0.0020(7)
C8 0.0179(9) 0.0169(10) 0.0170(9) 0.0010(8) -0.0017(7) -0.0002(7)
C9 0.0246(10) 0.0108(9) 0.0171(9) -0.0043(8) 0.0017(7) -0.0009(7)
C10 0.0241(10) 0.0181(10) 0.0187(9) -0.0088(8) -0.0029(7) -0.0049(7)
C11 0.0152(9) 0.0167(10) 0.0159(8) -0.0051(8) -0.0032(7) -0.0005(7)
Cl1 0.0175(2) 0.0130(2) 0.0159(2) -0.00511(18) -0.00268(16) 0.00102(16)
O3 0.0278(8) 0.0179(8) 0.0367(8) -0.0036(7) -0.0096(6) -0.0113(6)
O4 0.0163(7) 0.0104(7) 0.0344(8) -0.0002(6) -0.0049(6) -0.0012(6)
O5 0.0179(7) 0.0235(8) 0.0331(8) -0.0049(6) -0.0116(6) -0.0018(6)
O6 0.0476(11) 0.0515(12) 0.0251(8) -0.0225(10) 0.0047(7) 0.0133(8)

loop_
_atom_type_symbol
_atom_type_description
_atom_type_scat_dispersion_real
_atom_type_scat_dispersion_imag
_atom_type_scat_source
C C 0.0033 0.0016 'International Tables Vol C Tables 4.2.6.8 and 6.1.1.4'
H H 0.0000 0.0000 'International Tables Vol C Tables 4.2.6.8 and 6.1.1.4'
N N 0.0061 0.0033 'International Tables Vol C Tables 4.2.6.8 and 6.1.1.4'
O O 0.0106 0.0060 'International Tables Vol C Tables 4.2.6.8 and 6.1.1.4'
S S 0.1246 0.1234 'International Tables Vol C Tables 4.2.6.8 and 6.1.1.4'
Cl Cl 0.1484 0.1585 'International Tables Vol C Tables 4.2.6.8 and 6.1.1.4'

loop_
_geom_angle_atom_site_label_1
_geom_angle_atom_site_label_2
_geom_angle_atom_site_label_3
_geom_angle_site_symmetry_1
_geom_angle_site_symmetry_3
_geom_angle
_geom_angle_publ_flag
O2 S1 O1 . . 119.45(9) ?
O2 S1 N2 . . 106.71(9) ?
O1 S1 N2 . . 106.24(9) ?
O2 S1 C6 . . 108.52(9) ?
O1 S1 C6 . . 110.07(9) ?
N2 S1 C6 . . 104.81(9) ?
C5 N1 C1 . . 122.75(17) ?
C5 N1 H1A . . 116.0(17) ?
C1 N1 H1A . . 121.3(17) ?
C5 N2 S1 . . 129.79(14) ?
C5 N2 H2A . . 116.6(16) ?
S1 N2 H2A . . 112.8(16) ?
N1 C1 C2 . . 119.98(19) ?
N1 C1 H1 . . 120.0 ?
C2 C1 H1 . . 120.0 ?
C1 C2 C3 . . 118.80(18) ?
C1 C2 H2 . . 120.6 ?
C3 C2 H2 . . 120.6 ?
C4 C3 C2 . . 120.39(18) ?
C4 C3 H3 . . 119.8 ?
C2 C3 H3 . . 119.8 ?
C3 C4 C5 . . 119.16(19) ?
C3 C4 H4 . . 120.4 ?
C5 C4 H4 . . 120.4 ?
N1 C5 N2 . . 121.08(16) ?
N1 C5 C4 . . 118.89(17) ?
N2 C5 C4 . . 119.97(17) ?
C11 C6 C7 . . 121.88(18) ?
C11 C6 S1 . . 118.51(14) ?
C7 C6 S1 . . 119.56(14) ?
C8 C7 C6 . . 118.41(18) ?
C8 C7 H7 . . 120.8 ?
C6 C7 H7 . . 120.8 ?
C9 C8 C7 . . 120.05(18) ?
C9 C8 H8 . . 120.0 ?
C7 C8 H8 . . 120.0 ?
C8 C9 C10 . . 120.91(19) ?
C8 C9 H9 . . 119.5 ?
C10 C9 H9 . . 119.5 ?
C11 C10 C9 . . 119.91(18) ?
C11 C10 H10 . . 120.0 ?
C9 C10 H10 . . 120.0 ?
C10 C11 C6 . . 118.83(18) ?
C10 C11 H11 . . 120.6 ?
C6 C11 H11 . . 120.6 ?
O6 Cl1 O3 . . 109.89(11) ?
O6 Cl1 O5 . . 110.65(10) ?
O3 Cl1 O5 . . 110.12(10) ?
O6 Cl1 O4 . . 109.52(11) ?
O3 Cl1 O4 . . 108.72(9) ?
O5 Cl1 O4 . . 107.89(9) ?

loop_
_geom_bond_atom_site_label_1
_geom_bond_atom_site_label_2
_geom_bond_site_symmetry_2
_geom_bond_distance
_geom_bond_publ_flag
S1 O2 . 1.4296(14) ?
S1 O1 . 1.4352(15) ?
S1 N2 . 1.6488(16) ?
S1 C6 . 1.7540(19) ?
N1 C5 . 1.338(2) ?
N1 C1 . 1.356(2) ?
N1 H1A . 0.82(2) ?
N2 C5 . 1.383(2) ?
N2 H2A . 0.81(2) ?
C1 C2 . 1.361(3) ?
C1 H1 . 0.9500 ?
C2 C3 . 1.395(3) ?
C2 H2 . 0.9500 ?
C3 C4 . 1.376(3) ?
C3 H3 . 0.9500 ?
C4 C5 . 1.394(2) ?
C4 H4 . 0.9500 ?
C6 C11 . 1.391(3) ?
C6 C7 . 1.393(3) ?
C7 C8 . 1.391(3) ?
C7 H7 . 0.9500 ?
C8 C9 . 1.384(3) ?
C8 H8 . 0.9500 ?
C9 C10 . 1.388(3) ?
C9 H9 . 0.9500 ?
C10 C11 . 1.384(3) ?
C10 H10 . 0.9500 ?
C11 H11 . 0.9500 ?
Cl1 O6 . 1.4315(16) ?
Cl1 O3 . 1.4358(15) ?
Cl1 O5 . 1.4403(15) ?
Cl1 O4 . 1.4594(15) ?

loop_
_geom_hbond_atom_site_label_D
_geom_hbond_atom_site_label_H
_geom_hbond_atom_site_label_A
_geom_hbond_site_symmetry_A
_geom_hbond_distance_DH
_geom_hbond_distance_HA
_geom_hbond_distance_DA
_geom_hbond_angle_DHA
N1 H1A O1 . 0.82(2) 2.01(2) 2.694(2) 141(2)
N2 H2A O4 . 0.81(2) 2.02(2) 2.808(2) 165(2)
C1 H1 O3 1_665 0.95 2.37 3.301(3) 166
C3 H3 O5 2_656 0.95 2.44 3.303(3) 151
C7 H7 O4 1_655 0.95 2.53 3.417(2) 156
C8 H8 O3 1_655 0.95 2.58 3.251(3) 128

loop_
_geom_torsion_atom_site_label_1
_geom_torsion_atom_site_label_2
_geom_torsion_atom_site_label_3
_geom_torsion_atom_site_label_4
_geom_torsion_site_symmetry_1
_geom_torsion_site_symmetry_2
_geom_torsion_site_symmetry_3
_geom_torsion_site_symmetry_4
_geom_torsion
_geom_torsion_publ_flag
O2 S1 N2 C5 . . . . -141.28(17) ?
O1 S1 N2 C5 . . . . -12.81(19) ?
C6 S1 N2 C5 . . . . 103.73(18) ?
C5 N1 C1 C2 . . . . 1.1(3) ?
N1 C1 C2 C3 . . . . -1.7(3) ?
C1 C2 C3 C4 . . . . 1.1(3) ?
C2 C3 C4 C5 . . . . 0.2(3) ?
C1 N1 C5 N2 . . . . 177.48(17) ?
C1 N1 C5 C4 . . . . 0.2(3) ?
S1 N2 C5 N1 . . . . 9.9(3) ?
S1 N2 C5 C4 . . . . -172.85(14) ?
C3 C4 C5 N1 . . . . -0.8(3) ?
C3 C4 C5 N2 . . . . -178.17(17) ?
O2 S1 C6 C11 . . . . 14.34(17) ?
O1 S1 C6 C11 . . . . -118.07(15) ?
N2 S1 C6 C11 . . . . 128.06(15) ?
O2 S1 C6 C7 . . . . -168.22(15) ?
O1 S1 C6 C7 . . . . 59.37(17) ?
N2 S1 C6 C7 . . . . -54.50(17) ?
C11 C6 C7 C8 . . . . 0.7(3) ?
S1 C6 C7 C8 . . . . -176.66(14) ?
C6 C7 C8 C9 . . . . 0.0(3) ?
C7 C8 C9 C10 . . . . -0.3(3) ?
C8 C9 C10 C11 . . . . -0.1(3) ?
C9 C10 C11 C6 . . . . 0.8(3) ?
C7 C6 C11 C10 . . . . -1.1(3) ?
S1 C6 C11 C10 . . . . 176.28(14) ?

loop_
_cod_related_entry_id
_cod_related_entry_database
_cod_related_entry_code
1 ChemSpider 30655787
